data_1543107
loop_
_publ_author_name
'Kieslich, Gregor'
'Kumagai, Shohei'
'Forse, Alexander C.'
'Sun, Shijing'
'Henke, Sebastian'
'Yamashita, Masahiro'
'Grey, Clare P.'
'Cheetham, Anthony K.'

_publ_section_title
;
 Tuneable mechanical and dynamical properties in the ferroelectric
 perovskite solid solution [NH3NH2]1&#x2212;x[NH3OH]xZn(HCOO)3
;
_journal_issue 8
_journal_name_full 'Chem. Sci.'
_journal_page_first 5108
_journal_paper_doi 10.1039/C6SC01247G
_journal_volume 7
_journal_year 2016
_chemical_formula_moiety 'C3 H3 O6 Zn, H5 N2'
_chemical_formula_sum 'C3 H8 N2 O6 Zn'
_chemical_formula_weight 233.48
_space_group_crystal_system orthorhombic
_space_group_IT_number 33
_space_group_name_Hall 'P 2c -2n'
_space_group_name_H-M_alt 'P n a 21'
_symmetry_space_group_name_Hall 'P 2c -2n'
_symmetry_space_group_name_H-M 'P n a 21'
_atom_sites_solution_hydrogens mixed
_atom_sites_solution_primary direct
_audit_creation_date 2016-02-25
_audit_creation_method
;
Olex2 1.2
(compiled 2016.02.19 svn.r3266 for OlexSys, GUI svn.r5155)
;
_audit_update_record
;
2016-03-18 deposited with the CCDC.
2016-04-12 downloaded from the CCDC.
;
_cell_angle_alpha 90
_cell_angle_beta 90
_cell_angle_gamma 90
_cell_formula_units_Z 4
_cell_length_a 8.6706(2)
_cell_length_b 7.72008(19)
_cell_length_c 11.4872(3)
_cell_measurement_reflns_used 6673
_cell_measurement_temperature 123(3)
_cell_measurement_theta_max 45.1660
_cell_measurement_theta_min 1.7810
_cell_volume 768.93(3)
_computing_cell_refinement
;
CrysAlisPro, Agilent Technologies,
Version 1.171.37.34i (release 04-08-2014 CrysAlis171 .NET)
(compiled Aug  4 2014,14:34:23)
;
_computing_data_collection
;
CrysAlisPro, Agilent Technologies,
Version 1.171.37.34i (release 04-08-2014 CrysAlis171 .NET)
(compiled Aug  4 2014,14:34:23)
;
_computing_data_reduction
;
CrysAlisPro, Agilent Technologies,
Version 1.171.37.34i (release 04-08-2014 CrysAlis171 .NET)
(compiled Aug  4 2014,14:34:23)
;
_computing_molecular_graphics 'Olex2 (Dolomanov et al., 2009)'
_computing_publication_material 'Olex2 (Dolomanov et al., 2009)'
_computing_structure_refinement 'ShelXL (Sheldrick, 2015)'
_computing_structure_solution 'ShelXS (Sheldrick, 2008)'
_diffrn_ambient_environment N~2~
_diffrn_ambient_temperature 123(3)
_diffrn_detector 'CCD plate'
_diffrn_detector_area_resol_mean 16.1183
_diffrn_detector_type Eos
_diffrn_measured_fraction_theta_full 1.000
_diffrn_measured_fraction_theta_max 0.998
_diffrn_measurement_details
;
  1 omega -117.00  -35.00   1.0000    1.0000
omega____ theta____ kappa____ phi______ frames
    -      -26.0078 -178.0000   60.0000 82

  2 omega -106.00   58.00   1.0000    1.0000
omega____ theta____ kappa____ phi______ frames
    -      -26.0078   19.0000  -30.0000 164

  3 omega  100.00  147.00   1.0000    5.0000
omega____ theta____ kappa____ phi______ frames
    -       63.7857  111.0000 -180.0000 47

  4 omega  100.00  147.00   1.0000    5.0000
omega____ theta____ kappa____ phi______ frames
    -       63.7857  111.0000   90.0000 47

  5 omega  100.00  147.00   1.0000    5.0000
omega____ theta____ kappa____ phi______ frames
    -       63.7857  111.0000   60.0000 47

  6 omega -147.00  -79.00   1.0000    5.0000
omega____ theta____ kappa____ phi______ frames
    -      -64.7232 -111.0000  -30.0000 68

  7 omega -139.00  -30.00   1.0000    5.0000
omega____ theta____ kappa____ phi______ frames
    -      -64.7232  -61.0000   60.0000 109

  8 omega  -48.00   17.00   1.0000    5.0000
omega____ theta____ kappa____ phi______ frames
    -      -64.7232   30.0000 -120.0000 65

  9 omega -132.00  -32.00   1.0000    5.0000
omega____ theta____ kappa____ phi______ frames
    -      -64.7232  178.0000  -90.0000 100

 10 omega  -33.00   14.00   1.0000    1.0000
omega____ theta____ kappa____ phi______ frames
    -       25.0703  111.0000   79.0000 47

 11 omega -101.00    9.00   1.0000    1.0000
omega____ theta____ kappa____ phi______ frames
    -      -26.0078  -55.0000 -141.0000 110

 12 omega -142.00  -78.00   1.0000    5.0000
omega____ theta____ kappa____ phi______ frames
    -      -64.7232  -45.0000  120.0000 64
;
_diffrn_measurement_device 'four-circle diffractometer'
_diffrn_measurement_device_type 'Xcalibur, Eos, Gemini ultra'
_diffrn_measurement_method '\w scans'
_diffrn_orient_matrix_UB_11 -0.0183510000
_diffrn_orient_matrix_UB_12 -0.0473518000
_diffrn_orient_matrix_UB_13 -0.0510209000
_diffrn_orient_matrix_UB_21 0.0512818000
_diffrn_orient_matrix_UB_22 0.0527624000
_diffrn_orient_matrix_UB_23 -0.0326168000
_diffrn_orient_matrix_UB_31 0.0610478000
_diffrn_orient_matrix_UB_32 -0.0584626000
_diffrn_orient_matrix_UB_33 0.0119922000
_diffrn_radiation_monochromator graphite
_diffrn_radiation_probe x-ray
_diffrn_radiation_type MoK\a
_diffrn_radiation_wavelength 0.71073
_diffrn_reflns_av_R_equivalents 0.0283
_diffrn_reflns_av_unetI/netI 0.0290
_diffrn_reflns_Laue_measured_fraction_full 1.000
_diffrn_reflns_Laue_measured_fraction_max 0.998
_diffrn_reflns_limit_h_max 17
_diffrn_reflns_limit_h_min -17
_diffrn_reflns_limit_k_max 13
_diffrn_reflns_limit_k_min -15
_diffrn_reflns_limit_l_max 22
_diffrn_reflns_limit_l_min -21
_diffrn_reflns_number 17865
_diffrn_reflns_point_group_measured_fraction_full 1.000
_diffrn_reflns_point_group_measured_fraction_max 0.998
_diffrn_reflns_theta_full 25.242
_diffrn_reflns_theta_max 45.249
_diffrn_reflns_theta_min 1.773
_diffrn_source 'Enhance (Mo) X-ray Source'
_exptl_absorpt_coefficient_mu 3.191
_exptl_absorpt_correction_T_max 0.950
_exptl_absorpt_correction_T_min 0.912
_exptl_absorpt_correction_type analytical
_exptl_absorpt_process_details
;
CrysAlisPro, Agilent Technologies,
Version 1.171.37.34i (release 04-08-2014 CrysAlis171 .NET)
(compiled Aug  4 2014,14:34:23)
Analytical numeric absorption correction using a multifaceted crystal
            model based on expressions derived by R.C. Clark & J.S. Reid.
(Clark, R. C. & Reid, J. S. (1995). Acta Cryst. A51, 887-897)
Empirical absorption correction using spherical harmonics,
 implemented in SCALE3 ABSPACK scaling algorithm.
;
_exptl_crystal_density_diffrn 2.017
_exptl_crystal_description block
_exptl_crystal_F_000 472
_exptl_crystal_size_max 0.5448
_exptl_crystal_size_mid 0.4692
_exptl_crystal_size_min 0.2716
_refine_diff_density_max 0.750
_refine_diff_density_min -0.802
_refine_diff_density_rms 0.086
_refine_ls_abs_structure_details
;
 Flack x determined using 2043 quotients [(I+)-(I-)]/[(I+)+(I-)]
 (Parsons, Flack and Wagner, Acta Cryst. B69 (2013) 249-259).
;
_refine_ls_abs_structure_Flack -0.005(6)
_refine_ls_extinction_coef 0.0463(15)
_refine_ls_extinction_expression Fc^*^=kFc[1+0.001xFc^2^\l^3^/sin(2\q)]^-1/4^
_refine_ls_extinction_method 'SHELXL-2014/7 (Sheldrick 2014'
_refine_ls_goodness_of_fit_ref 1.059
_refine_ls_hydrogen_treatment mixed
_refine_ls_matrix_type full
_refine_ls_number_parameters 118
_refine_ls_number_reflns 5935
_refine_ls_number_restraints 5
_refine_ls_restrained_S_all 1.060
_refine_ls_R_factor_all 0.0299
_refine_ls_R_factor_gt 0.0233
_refine_ls_shift/su_max 0.001
_refine_ls_shift/su_mean 0.000
_refine_ls_structure_factor_coef Fsqd
_refine_ls_weighting_details 'w=1/[\s^2^(Fo^2^)+(0.0214P)^2^+0.0654P] where P=(Fo^2^+2Fc^2^)/3'
_refine_ls_weighting_scheme calc
_refine_ls_wR_factor_gt 0.0512
_refine_ls_wR_factor_ref 0.0541
_reflns_Friedel_coverage 0.937
_reflns_Friedel_fraction_full 1.000
_reflns_Friedel_fraction_max 0.998
_reflns_number_gt 5169
_reflns_number_total 5935
_reflns_threshold_expression 'I > 2\s(I)'
_cod_data_source_file c6sc01247g2.cif
_cod_data_source_block Zn-hox-0_120K
_cod_depositor_comments 'Adding full bibliography for 1543107--1543108.cif.'
_cod_database_code 1543107
_chemical_oxdiff_formula 'Zn1 O6 C3 N2 H8'
_shelx_space_group_comment
;
The symmetry employed for this shelxl refinement is uniquely defined
by the following loop, which should always be used as a source of
symmetry information in preference to the above space-group names.
They are only intended as comments.
;
_reflns_odcompleteness_completeness 100.00
_reflns_odcompleteness_iscentric 1
_reflns_odcompleteness_theta 26.32
_olex2_refinement_description
;
1. Twinned data refinement
 Scales: 0.541(10) 0.459(10)
2. Fixed Uiso
 At 1.2 times of:
  All C(H) groups, All N(H,H) groups, All N(H,H,H) groups
3. Restrained distances
 N2-H2B
 1.01 with sigma of 0.02
 H2B-H2A
 1.49 with sigma of 0.04
 N1-H2B = N1-H2A
 1.97 with sigma of 0.04
4. Uiso/Uaniso restraints and constraints
Uiso(H2B) = Uiso(H2A) = Uiso(H1C)
5.a Aromatic/amide H refined with riding coordinates:
 C7(H7), C3(H3), C4(H4)
5.b Idealised Me refined as rotating group:
 N1(H1A,H1B,H1C)
;
_shelx_shelxl_version_number 2014/7
_olex2_submission_special_instructions 'No special instructions were received'

loop_
_space_group_symop_operation_xyz
'x, y, z'
'-x, -y, z+1/2'
'-x+1/2, y+1/2, z+1/2'
'x+1/2, -y+1/2, z'

loop_
_atom_site_label
_atom_site_type_symbol
_atom_site_fract_x
_atom_site_fract_y
_atom_site_fract_z
_atom_site_U_iso_or_equiv
_atom_site_adp_type
_atom_site_occupancy
_atom_site_site_symmetry_order
_atom_site_calc_flag
_atom_site_refinement_flags_posn
Zn1 Zn 0.47041(2) -0.00015(2) 0.31512(4) 0.00591(3) Uani 1 1 d .
O1 O 0.25912(10) 0.08195(12) 0.38689(9) 0.00990(13) Uani 1 1 d .
O2 O 0.68505(10) -0.07817(12) 0.24877(10) 0.01075(14) Uani 1 1 d .
O3 O 0.37500(10) -0.22944(12) 0.24788(9) 0.00986(13) Uani 1 1 d .
O4 O 0.56780(11) 0.22624(12) 0.38594(9) 0.01062(14) Uani 1 1 d .
O5 O 0.44405(12) 0.14250(13) 0.16011(8) 0.00966(13) Uani 1 1 d .
O6 O 0.51274(13) -0.13739(14) 0.46952(9) 0.01185(15) Uani 1 1 d .
C7 C 0.46809(16) 0.06340(15) 0.06560(12) 0.01010(17) Uani 1 1 d .
H7 H 0.4718 -0.0570 0.0674 0.012 Uiso 1 1 calc R
C3 C 0.23963(14) -0.27629(16) 0.27379(12) 0.01040(17) Uani 1 1 d .
H3 H 0.1771 -0.1984 0.3136 0.012 Uiso 1 1 calc R
C4 C 0.18843(14) 0.20970(16) 0.34389(12) 0.01085(17) Uani 1 1 d .
H4 H 0.2284 0.2596 0.2767 0.013 Uiso 1 1 calc R
N1 N 0.43644(18) -0.50593(14) 0.08368(14) 0.01154(19) Uani 1 1 d D
H1A H 0.3658 -0.4930 0.0281 0.014 Uiso 1 1 calc GR
H1B H 0.4250 -0.4229 0.1367 0.014 Uiso 1 1 calc GR
H1C H 0.4247 -0.6089 0.1173 0.014 Uiso 1 1 calc GR
N2 N 0.58904(18) -0.49449(18) 0.03296(19) 0.0182(3) Uani 1 1 d D
H2A H 0.587(3) -0.406(4) -0.014(3) 0.022 Uiso 1 1 d DR
H2B H 0.592(3) -0.595(3) -0.017(2) 0.022 Uiso 1 1 d DR

loop_
_atom_site_aniso_label
_atom_site_aniso_U_11
_atom_site_aniso_U_22
_atom_site_aniso_U_33
_atom_site_aniso_U_23
_atom_site_aniso_U_13
_atom_site_aniso_U_12
Zn1 0.00698(4) 0.00559(4) 0.00517(4) 0.00002(3) 0.00046(5) 0.00001(3)
O1 0.0102(3) 0.0088(3) 0.0108(3) 0.0013(3) 0.0017(3) 0.0028(2)
O2 0.0093(3) 0.0086(3) 0.0144(4) 0.0021(3) 0.0023(3) 0.0028(2)
O3 0.0090(3) 0.0092(3) 0.0113(3) -0.0018(3) 0.0015(3) -0.0025(2)
O4 0.0110(3) 0.0100(3) 0.0108(3) -0.0014(3) 0.0025(3) -0.0037(3)
O5 0.0140(3) 0.0099(3) 0.0051(3) -0.0002(3) 0.0009(3) 0.0016(3)
O6 0.0198(4) 0.0100(3) 0.0057(3) -0.0001(3) -0.0021(3) 0.0018(3)
C7 0.0151(4) 0.0086(3) 0.0066(3) -0.0005(4) 0.0001(3) 0.0006(3)
C3 0.0102(4) 0.0085(4) 0.0125(4) -0.0022(4) 0.0025(3) -0.0017(3)
C4 0.0123(4) 0.0097(4) 0.0106(4) 0.0021(3) 0.0036(3) 0.0028(3)
N1 0.0131(4) 0.0104(4) 0.0111(4) 0.0006(3) 0.0003(4) 0.0021(3)
N2 0.0132(5) 0.0194(6) 0.0219(7) 0.0043(5) 0.0038(4) 0.0021(4)

loop_
_atom_type_symbol
_atom_type_description
_atom_type_scat_dispersion_real
_atom_type_scat_dispersion_imag
_atom_type_scat_source
C C 0.0033 0.0016 'International Tables Vol C Tables 4.2.6.8 and 6.1.1.4'
H H 0.0000 0.0000 'International Tables Vol C Tables 4.2.6.8 and 6.1.1.4'
N N 0.0061 0.0033 'International Tables Vol C Tables 4.2.6.8 and 6.1.1.4'
O O 0.0106 0.0060 'International Tables Vol C Tables 4.2.6.8 and 6.1.1.4'
Zn Zn 0.2839 1.4301 'International Tables Vol C Tables 4.2.6.8 and 6.1.1.4'

loop_
_exptl_crystal_face_index_h
_exptl_crystal_face_index_k
_exptl_crystal_face_index_l
_exptl_crystal_face_perp_dist
_exptl_oxdiff_crystal_face_indexfrac_h
_exptl_oxdiff_crystal_face_indexfrac_k
_exptl_oxdiff_crystal_face_indexfrac_l
_exptl_oxdiff_crystal_face_x
_exptl_oxdiff_crystal_face_y
_exptl_oxdiff_crystal_face_z
-1 -1 0 0.2920 -1.0008 -0.9990 -0.0001 0.0657 -0.1040 -0.0027
1 1 0 0.2038 1.0008 0.9990 0.0001 -0.0657 0.1040 0.0027
1 -1 0 0.1424 0.9971 -0.9996 -0.0015 0.0291 -0.0016 0.1193
0 0 -1 0.1678 0.0004 0.0001 -0.9989 0.0509 0.0326 -0.0120
0 0 1 0.1038 -0.0004 -0.0001 0.9989 -0.0509 -0.0326 0.0120
-1 1 0 0.3268 -0.9971 0.9996 0.0015 -0.0291 0.0016 -0.1193
-1 0 0 0.4033 -0.9990 0.0003 0.0007 0.0183 -0.0512 -0.0610
2 -2 -5 0.1644 1.9961 -1.9985 -4.9973 0.3130 0.1599 0.1788

loop_
_geom_angle_atom_site_label_1
_geom_angle_atom_site_label_2
_geom_angle_atom_site_label_3
_geom_angle
_geom_angle_site_symmetry_1
O2 Zn1 O1 177.95(5) .
O2 Zn1 O3 88.50(4) .
O2 Zn1 O4 91.32(4) .
O2 Zn1 O5 86.52(4) .
O3 Zn1 O1 93.15(4) .
O3 Zn1 O4 178.64(5) .
O3 Zn1 O5 94.99(4) .
O4 Zn1 O1 87.01(4) .
O4 Zn1 O5 86.34(4) .
O5 Zn1 O1 94.54(4) .
O6 Zn1 O1 88.47(4) .
O6 Zn1 O2 90.40(4) .
O6 Zn1 O3 87.37(4) .
O6 Zn1 O4 91.29(4) .
O6 Zn1 O5 176.06(4) .
C4 O1 Zn1 120.29(8) .
C3 O2 Zn1 120.60(8) 4_545
C3 O3 Zn1 121.35(8) .
C4 O4 Zn1 120.89(9) 4
C7 O5 Zn1 117.13(8) .
C7 O6 Zn1 122.49(9) 2_655
O6 C7 O5 123.94(11) 2_654
O2 C3 O3 123.61(12) 4_445
O4 C4 O1 124.25(12) 4_455

loop_
_geom_bond_atom_site_label_1
_geom_bond_atom_site_label_2
_geom_bond_distance
_geom_bond_site_symmetry_2
Zn1 O1 2.1066(9) .
Zn1 O2 2.0994(9) .
Zn1 O3 2.1011(9) .
Zn1 O4 2.1046(10) .
Zn1 O5 2.1061(10) .
Zn1 O6 2.0983(11) .
O1 C4 1.2619(15) .
O2 C3 1.2526(15) 4_545
O3 C3 1.2637(15) .
O4 C4 1.2537(15) 4
O5 C7 1.2629(16) .
O6 C7 1.2539(17) 2_655
C7 O6 1.2539(17) 2_654
C3 O2 1.2526(15) 4_445
C4 O4 1.2537(15) 4_455
N1 N2 1.448(2) .

loop_
_twin_individual_id
_twin_individual_mass_fraction_refined
1 0.541(10)
2 0.459(10)
